data_4338780
loop_
_publ_author_name
'Aluthge, Dinesh C.'
'Yan, Ellen X.'
'Ahn, Jun Myun'
'Mehrkhodavandi, Parisa'

_publ_section_title
;
 Role of Aggregation in the Synthesis and Polymerization Activity of
 SalBinap Indium Alkoxide Complexes.
;
_journal_issue 13
_journal_name_full 'Inorganic chemistry'
_journal_page_first 6828
_journal_page_last 6836
_journal_paper_doi 10.1021/ic500647j
_journal_volume 53
_journal_year 2014
_chemical_formula_sum 'C48 H48 Cl0.5 In N4 O2.5'
_chemical_formula_weight 853.45
_chemical_name_systematic
;
 ?
;
_space_group_IT_number 15
_symmetry_cell_setting monoclinic
_symmetry_space_group_name_Hall '-C 2yc'
_symmetry_space_group_name_H-M 'C 1 2/c 1'
_atom_sites_solution_hydrogens geom
_atom_sites_solution_primary direct
_atom_sites_solution_secondary difmap
_audit_creation_method SHELXL-97
_cell_angle_alpha 90.00
_cell_angle_beta 128.044(2)
_cell_angle_gamma 90.00
_cell_formula_units_Z 8
_cell_length_a 36.150(3)
_cell_length_b 12.6645(11)
_cell_length_c 24.6409(19)
_cell_measurement_reflns_used 79346
_cell_measurement_temperature 90(0)
_cell_measurement_theta_max 0.7461
_cell_measurement_theta_min 0.6871
_cell_volume 8884.3(13)
_computing_structure_refinement 'SHELXL-97 (Sheldrick, 2008)'
_diffrn_ambient_temperature 90(1)
_diffrn_measured_fraction_theta_full 0.994
_diffrn_measured_fraction_theta_max 0.994
_diffrn_radiation_monochromator graphite
_diffrn_radiation_source 'fine-focus sealed tube'
_diffrn_radiation_type MoK\a
_diffrn_radiation_wavelength 0.71073
_diffrn_reflns_av_R_equivalents 0.0808
_diffrn_reflns_av_sigmaI/netI 0.0608
_diffrn_reflns_limit_h_max 51
_diffrn_reflns_limit_h_min -51
_diffrn_reflns_limit_k_max 18
_diffrn_reflns_limit_k_min -18
_diffrn_reflns_limit_l_max 32
_diffrn_reflns_limit_l_min -35
_diffrn_reflns_number 77751
_diffrn_reflns_theta_full 30.57
_diffrn_reflns_theta_max 30.57
_diffrn_reflns_theta_min 1.43
_exptl_absorpt_coefficient_mu 0.604
_exptl_absorpt_correction_T_max 0.9245
_exptl_absorpt_correction_T_min 0.8502
_exptl_absorpt_correction_type multi-scan
_exptl_absorpt_process_details 'TWINABS (Sheldrick, 2008)'
_exptl_crystal_colour yellow
_exptl_crystal_density_diffrn 1.276
_exptl_crystal_density_method 'not measured'
_exptl_crystal_description plates
_exptl_crystal_F_000 3532
_exptl_crystal_size_max 0.27
_exptl_crystal_size_mid 0.22
_exptl_crystal_size_min 0.13
_refine_diff_density_max 5.885
_refine_diff_density_min -0.596
_refine_diff_density_rms 0.158
_refine_ls_extinction_method none
_refine_ls_goodness_of_fit_ref 1.063
_refine_ls_hydrogen_treatment mixed
_refine_ls_matrix_type full
_refine_ls_number_parameters 554
_refine_ls_number_reflns 13567
_refine_ls_number_restraints 114
_refine_ls_restrained_S_all 1.063
_refine_ls_R_factor_all 0.0882
_refine_ls_R_factor_gt 0.0542
_refine_ls_shift/su_max 0.009
_refine_ls_shift/su_mean 0.000
_refine_ls_structure_factor_coef Fsqd
_refine_ls_weighting_details 'calc w=1/[\s^2^(Fo^2^)+(0.0744P)^2^+55.8062P] where P=(Fo^2^+2Fc^2^)/3'
_refine_ls_weighting_scheme calc
_refine_ls_wR_factor_gt 0.1453
_refine_ls_wR_factor_ref 0.1651
_reflns_number_gt 9652
_reflns_number_total 13567
_reflns_threshold_expression >2\s(I)
_cod_data_source_file ic500647j_si_002.cif
_cod_data_source_block pm123
_cod_depositor_comments
;
The following automatic conversions were performed:

'_symmetry_cell_setting' value 'Monoclinic' changed to 'monoclinic'
according to
/usr/data/users/saulius/crontab/automatic-downloads/rss-feeds/ACS/lib/dictionaries/cif_core.dic
dictionary named 'cif_core.dic' version 2.4.2 from 2011-04-26.

Automatic conversion script
Id: cif_fix_values 2281 2013-09-26 08:29:07Z andrius 

 Adding full bibliography for 4338777--4338780.cif.
;
_cod_original_sg_symbol_H-M 'C 2/c'
_cod_original_formula_sum 'C48 H48 Cl0.50 In N4 O2.50'
_cod_database_code 4338780

loop_
_symmetry_equiv_pos_as_xyz
'x, y, z'
'-x, y, -z+1/2'
'x+1/2, y+1/2, z'
'-x+1/2, y+1/2, -z+1/2'
'-x, -y, -z'
'x, -y, z-1/2'
'-x+1/2, -y+1/2, -z'
'x+1/2, -y+1/2, z-1/2'

loop_
_atom_site_label
_atom_site_type_symbol
_atom_site_fract_x
_atom_site_fract_y
_atom_site_fract_z
_atom_site_U_iso_or_equiv
_atom_site_adp_type
_atom_site_occupancy
_atom_site_symmetry_multiplicity
_atom_site_calc_flag
_atom_site_refinement_flags
_atom_site_disorder_assembly
_atom_site_disorder_group
C1 C 0.49864(13) 0.1324(3) 0.12489(19) 0.0158(7) Uani 1 1 d . . .
H1 H 0.5125 0.1289 0.1033 0.019 Uiso 1 1 calc R . .
C2 C 0.56440(13) 0.5369(3) 0.20984(19) 0.0148(7) Uani 1 1 d . . .
H2 H 0.5728 0.5330 0.1811 0.018 Uiso 1 1 calc R . .
C3 C 0.56693(12) 0.2248(3) 0.20421(18) 0.0132(6) Uani 1 1 d . . .
C4 C 0.56814(13) 0.3060(3) 0.16771(18) 0.0136(6) Uani 1 1 d . . .
C5 C 0.61319(12) 0.3371(3) 0.18776(18) 0.0142(6) Uani 1 1 d . . .
C6 C 0.61743(13) 0.4136(3) 0.1493(2) 0.0171(7) Uani 1 1 d . . .
H6 H 0.5905 0.4446 0.1107 0.020 Uiso 1 1 calc R . .
C7 C 0.66067(14) 0.4423(3) 0.1685(2) 0.0208(8) Uani 1 1 d . . .
H7 H 0.6627 0.4922 0.1428 0.025 Uiso 1 1 calc R . .
C8 C 0.70201(14) 0.3966(3) 0.2270(2) 0.0221(8) Uani 1 1 d . . .
H8 H 0.7312 0.4168 0.2400 0.027 Uiso 1 1 calc R . .
C9 C 0.69907(13) 0.3223(3) 0.2646(2) 0.0211(8) Uani 1 1 d . . .
H9 H 0.7265 0.2925 0.3031 0.025 Uiso 1 1 calc R . .
N1 N 0.52666(11) 0.4858(2) 0.18897(15) 0.0131(6) Uani 1 1 d . . .
C11 C 0.65138(14) 0.2099(4) 0.2829(2) 0.0214(8) Uani 1 1 d . . .
H11 H 0.6784 0.1790 0.3214 0.026 Uiso 1 1 calc R . .
C12 C 0.60829(13) 0.1783(3) 0.26223(19) 0.0186(7) Uani 1 1 d . . .
H12 H 0.6062 0.1256 0.2865 0.022 Uiso 1 1 calc R . .
C13 C 0.52315(12) 0.3590(3) 0.10964(18) 0.0133(6) Uani 1 1 d . . .
C14 C 0.49871(13) 0.3245(3) 0.03976(18) 0.0147(7) Uani 1 1 d . . .
C15 C 0.51970(14) 0.2547(3) 0.0208(2) 0.0193(7) Uani 1 1 d . . .
H15 H 0.5502 0.2312 0.0542 0.023 Uiso 1 1 calc R . .
C16 C 0.49577(16) 0.2215(3) -0.0460(2) 0.0228(8) Uani 1 1 d . . .
H16 H 0.5102 0.1761 -0.0574 0.027 Uiso 1 1 calc R . .
C17 C 0.44949(16) 0.2557(3) -0.0973(2) 0.0257(9) Uani 1 1 d . . .
H17 H 0.4334 0.2325 -0.1424 0.031 Uiso 1 1 calc R . .
C18 C 0.42807(15) 0.3233(3) -0.0808(2) 0.0228(8) Uani 1 1 d . . .
H18 H 0.3973 0.3447 -0.1148 0.027 Uiso 1 1 calc R . .
C19 C 0.45241(13) 0.3610(3) -0.01236(19) 0.0171(7) Uani 1 1 d . . .
C20 C 0.43173(14) 0.4344(3) 0.0052(2) 0.0203(8) Uani 1 1 d . . .
H20 H 0.4010 0.4569 -0.0284 0.024 Uiso 1 1 calc R . .
C21 C 0.45650(13) 0.4726(3) 0.0709(2) 0.0181(7) Uani 1 1 d . . .
H21 H 0.4430 0.5226 0.0815 0.022 Uiso 1 1 calc R . .
C22 C 0.50257(12) 0.4359(3) 0.12254(18) 0.0138(7) Uani 1 1 d . . .
C23 C 0.42873(13) 0.0663(3) 0.11505(18) 0.0153(7) Uani 1 1 d . . .
C24 C 0.45350(13) 0.0828(3) 0.08835(18) 0.0143(7) Uani 1 1 d . . .
C25 C 0.43352(13) 0.0503(3) 0.02023(19) 0.0164(7) Uani 1 1 d . . .
H25 H 0.4506 0.0606 0.0040 0.020 Uiso 1 1 calc R . .
C26 C 0.38979(13) 0.0042(3) -0.02287(18) 0.0158(7) Uani 1 1 d . . .
C27 C 0.36513(13) -0.0089(3) 0.00388(19) 0.0170(7) Uani 1 1 d . . .
H27 H 0.3354 -0.0391 -0.0243 0.020 Uiso 1 1 calc R . .
C28 C 0.38285(14) 0.0206(3) 0.0698(2) 0.0186(7) Uani 1 1 d . . .
C29 C 0.35392(15) 0.0072(4) 0.0943(2) 0.0262(9) Uani 1 1 d . . .
H29A H 0.3246 -0.0258 0.0587 0.039 Uiso 1 1 calc R . .
H29B H 0.3480 0.0751 0.1049 0.039 Uiso 1 1 calc R . .
H29C H 0.3707 -0.0362 0.1348 0.039 Uiso 1 1 calc R . .
C30 C 0.36751(14) -0.0345(4) -0.0959(2) 0.0223(8) Uani 1 1 d . . .
C31 C 0.40069(15) -0.0187(3) -0.1148(2) 0.0230(8) Uani 1 1 d . . .
H31A H 0.4081 0.0549 -0.1118 0.034 Uiso 1 1 calc R . .
H31B H 0.3856 -0.0432 -0.1609 0.034 Uiso 1 1 calc R . .
H31C H 0.4291 -0.0580 -0.0834 0.034 Uiso 1 1 calc R . .
C32 C 0.32208(18) 0.0262(5) -0.1483(2) 0.0435(14) Uani 1 1 d . . .
H32A H 0.3007 0.0164 -0.1379 0.065 Uiso 1 1 calc R . .
H32B H 0.3080 0.0004 -0.1938 0.065 Uiso 1 1 calc R . .
H32C H 0.3290 0.1000 -0.1459 0.065 Uiso 1 1 calc R . .
C33 C 0.35595(17) -0.1540(4) -0.1005(3) 0.0326(11) Uani 1 1 d . . .
H33A H 0.3838 -0.1917 -0.0651 0.049 Uiso 1 1 calc R . .
H33B H 0.3445 -0.1807 -0.1448 0.049 Uiso 1 1 calc R . .
H33C H 0.3324 -0.1633 -0.0945 0.049 Uiso 1 1 calc R . .
C10 C 0.65507(13) 0.2898(3) 0.24609(19) 0.0173(7) Uani 1 1 d . . .
C34 C 0.58817(13) 0.6215(3) 0.32073(19) 0.0151(7) Uani 1 1 d . . .
C35 C 0.59512(12) 0.5992(3) 0.27142(18) 0.0136(6) Uani 1 1 d . . .
C36 C 0.63450(13) 0.6430(3) 0.27926(19) 0.0155(7) Uani 1 1 d . . .
H36 H 0.6388 0.6263 0.2468 0.019 Uiso 1 1 calc R . .
C37 C 0.66648(13) 0.7090(3) 0.33302(19) 0.0158(7) Uani 1 1 d . . .
C38 C 0.65860(13) 0.7299(3) 0.38127(19) 0.0178(7) Uani 1 1 d . . .
H38 H 0.6797 0.7738 0.4183 0.021 Uiso 1 1 calc R . .
C39 C 0.62153(14) 0.6891(3) 0.3770(2) 0.0178(7) Uani 1 1 d . . .
C40 C 0.61529(17) 0.7132(4) 0.4308(2) 0.0276(10) Uani 1 1 d . . .
H40A H 0.6366 0.7684 0.4604 0.041 Uiso 1 1 calc R . .
H40B H 0.6218 0.6509 0.4575 0.041 Uiso 1 1 calc R . .
H40C H 0.5836 0.7355 0.4086 0.041 Uiso 1 1 calc R . .
C41 C 0.70725(14) 0.7614(3) 0.3393(2) 0.0207(8) Uani 1 1 d . . .
C42 C 0.75345(15) 0.7486(5) 0.4126(2) 0.0376(12) Uani 1 1 d . . .
H42A H 0.7507 0.7827 0.4448 0.056 Uiso 1 1 calc R . .
H42B H 0.7786 0.7801 0.4151 0.056 Uiso 1 1 calc R . .
H42C H 0.7598 0.6748 0.4236 0.056 Uiso 1 1 calc R . .
C43 C 0.69709(19) 0.8800(4) 0.3241(3) 0.0369(12) Uani 1 1 d . . .
H43A H 0.6683 0.8897 0.2784 0.055 Uiso 1 1 calc R . .
H43B H 0.7224 0.9131 0.3276 0.055 Uiso 1 1 calc R . .
H43C H 0.6942 0.9114 0.3568 0.055 Uiso 1 1 calc R . .
C44 C 0.71414(16) 0.7141(4) 0.2888(3) 0.0313(10) Uani 1 1 d . . .
H44A H 0.7176 0.6389 0.2948 0.047 Uiso 1 1 calc R . .
H44B H 0.7418 0.7436 0.2976 0.047 Uiso 1 1 calc R . .
H44C H 0.6873 0.7302 0.2424 0.047 Uiso 1 1 calc R . .
N2 N 0.52297(11) 0.1817(2) 0.18363(15) 0.0135(6) Uani 1 1 d . . .
O1 O 0.55253(10) 0.5860(2) 0.31713(15) 0.0219(6) Uani 1 1 d . . .
O2 O 0.44550(10) 0.0887(2) 0.17867(13) 0.0202(6) Uani 1 1 d . . .
Cl1 Cl 0.56347(7) 0.33589(14) 0.33028(10) 0.0147(3) Uani 0.50 1 d P . .
In1 In 0.5000 0.47671(3) 0.2500 0.01166(9) Uani 1 2 d S . .
In2 In 0.5000 0.19258(3) 0.2500 0.01129(9) Uani 1 2 d S . .
O4 O 0.4633(2) 0.3340(4) 0.2020(3) 0.0127(9) Uani 0.50 1 d P . .
C45 C 0.6731(6) 0.4107(13) 0.4055(10) 0.045(4) Uani 0.464(10) 1 d PU A 1
C1A C 0.7179(5) 0.4503(14) 0.4254(10) 0.073(6) Uani 0.464(10) 1 d PU A 1
H1AA H 0.7271 0.4097 0.4026 0.110 Uiso 0.464(10) 1 calc PR A 1
H1AB H 0.7414 0.4440 0.4744 0.110 Uiso 0.464(10) 1 calc PR A 1
H1AC H 0.7146 0.5231 0.4122 0.110 Uiso 0.464(10) 1 calc PR A 1
N1A N 0.6364(4) 0.3713(9) 0.3879(7) 0.053(3) Uani 0.464(10) 1 d PU A 1
C1D C 0.7187(5) 0.3526(11) 0.4478(7) 0.060(3) Uani 0.536(10) 1 d PU A 2
C1E C 0.6894(8) 0.4385(16) 0.4128(13) 0.096(8) Uani 0.536(10) 1 d PU A 2
H1EA H 0.6583 0.4217 0.3967 0.143 Uiso 0.536(10) 1 calc PR A 2
H1EB H 0.6887 0.4551 0.3741 0.143 Uiso 0.536(10) 1 calc PR A 2
H1EC H 0.7010 0.4982 0.4432 0.143 Uiso 0.536(10) 1 calc PR A 2
N1E N 0.7420(6) 0.2827(12) 0.4768(8) 0.094(5) Uani 0.536(10) 1 d PU . 2
N8 N 0.2908(3) 0.4015(8) 0.8911(5) 0.130(4) Uani 1 1 d U . .
C47 C 0.3437(2) 0.2619(5) 0.9819(4) 0.0553(16) Uani 1 1 d U . .
H47A H 0.3631 0.2308 0.9718 0.083 Uiso 1 1 calc R . .
H47B H 0.3250 0.2081 0.9819 0.083 Uiso 1 1 calc R . .
H47C H 0.3632 0.2950 1.0264 0.083 Uiso 1 1 calc R . .
C48 C 0.3139(2) 0.3383(5) 0.9313(4) 0.0586(18) Uani 1 1 d U . .

loop_
_atom_site_aniso_label
_atom_site_aniso_U_11
_atom_site_aniso_U_22
_atom_site_aniso_U_33
_atom_site_aniso_U_23
_atom_site_aniso_U_13
_atom_site_aniso_U_12
C1 0.0179(17) 0.0164(16) 0.0143(16) 0.0007(13) 0.0105(15) 0.0018(14)
C2 0.0167(17) 0.0163(17) 0.0150(16) 0.0000(13) 0.0115(15) 0.0003(13)
C3 0.0119(16) 0.0157(17) 0.0111(15) -0.0026(12) 0.0066(14) -0.0004(13)
C4 0.0142(16) 0.0142(16) 0.0113(15) -0.0023(12) 0.0072(14) -0.0006(13)
C5 0.0119(15) 0.0157(16) 0.0139(15) -0.0032(13) 0.0074(13) -0.0012(13)
C6 0.0146(17) 0.0175(18) 0.0190(17) -0.0008(14) 0.0103(15) -0.0001(14)
C7 0.0176(18) 0.0212(19) 0.025(2) -0.0037(15) 0.0140(17) -0.0026(15)
C8 0.0114(17) 0.029(2) 0.024(2) -0.0060(16) 0.0102(16) -0.0045(15)
C9 0.0080(15) 0.033(2) 0.0158(17) -0.0032(15) 0.0039(14) 0.0002(15)
N1 0.0115(14) 0.0146(14) 0.0118(13) 0.0010(11) 0.0065(12) 0.0020(11)
C11 0.0137(17) 0.034(2) 0.0124(16) 0.0046(15) 0.0060(15) 0.0069(16)
C12 0.0159(17) 0.027(2) 0.0132(16) 0.0037(14) 0.0090(15) 0.0033(15)
C13 0.0115(15) 0.0141(16) 0.0127(15) 0.0000(12) 0.0067(13) -0.0004(12)
C14 0.0152(16) 0.0138(17) 0.0138(15) 0.0012(12) 0.0083(14) -0.0013(13)
C15 0.0202(19) 0.0174(18) 0.0172(17) -0.0006(14) 0.0099(16) 0.0031(14)
C16 0.030(2) 0.0195(19) 0.0172(18) -0.0035(14) 0.0134(18) 0.0003(16)
C17 0.032(2) 0.023(2) 0.0134(17) -0.0027(15) 0.0093(18) -0.0018(17)
C18 0.023(2) 0.020(2) 0.0120(16) -0.0007(14) 0.0041(15) -0.0021(15)
C19 0.0170(17) 0.0157(17) 0.0139(16) 0.0004(13) 0.0071(15) -0.0025(13)
C20 0.0130(17) 0.026(2) 0.0162(17) 0.0022(15) 0.0060(15) 0.0015(15)
C21 0.0155(17) 0.0219(19) 0.0171(17) 0.0010(14) 0.0101(15) 0.0019(14)
C22 0.0125(16) 0.0171(17) 0.0100(15) 0.0003(12) 0.0061(14) -0.0013(13)
C23 0.0167(17) 0.0154(17) 0.0121(15) -0.0018(13) 0.0081(14) -0.0022(13)
C24 0.0147(16) 0.0157(17) 0.0100(15) -0.0005(12) 0.0063(14) 0.0015(13)
C25 0.0166(17) 0.0179(18) 0.0131(16) -0.0021(13) 0.0083(15) 0.0001(14)
C26 0.0148(16) 0.0164(17) 0.0112(15) -0.0020(13) 0.0055(14) 0.0035(13)
C27 0.0156(17) 0.0161(17) 0.0140(16) -0.0046(13) 0.0064(15) -0.0021(14)
C28 0.0189(18) 0.0182(19) 0.0184(18) -0.0027(14) 0.0113(16) -0.0038(14)
C29 0.024(2) 0.037(2) 0.0221(19) -0.0095(18) 0.0163(18) -0.0150(18)
C30 0.0148(18) 0.034(2) 0.0127(17) -0.0079(15) 0.0057(15) 0.0010(16)
C31 0.023(2) 0.029(2) 0.0159(18) -0.0053(15) 0.0110(17) -0.0001(16)
C32 0.027(2) 0.078(4) 0.018(2) 0.003(2) 0.011(2) 0.020(3)
C33 0.032(2) 0.040(3) 0.037(2) -0.026(2) 0.027(2) -0.017(2)
C10 0.0142(17) 0.0241(19) 0.0114(16) -0.0045(14) 0.0067(14) 0.0012(14)
C34 0.0159(17) 0.0151(17) 0.0170(17) -0.0014(13) 0.0115(15) -0.0033(13)
C35 0.0120(16) 0.0155(16) 0.0133(15) -0.0011(13) 0.0078(14) -0.0020(13)
C36 0.0142(16) 0.0191(18) 0.0156(16) -0.0002(13) 0.0103(14) 0.0004(13)
C37 0.0134(16) 0.0181(18) 0.0161(17) -0.0006(13) 0.0092(15) -0.0021(13)
C38 0.0161(17) 0.0203(18) 0.0154(17) -0.0032(14) 0.0090(15) -0.0031(14)
C39 0.0191(18) 0.0196(19) 0.0180(17) -0.0038(14) 0.0130(16) -0.0037(14)
C40 0.030(2) 0.035(2) 0.025(2) -0.0151(18) 0.020(2) -0.0162(19)
C41 0.0143(17) 0.030(2) 0.0195(18) -0.0062(16) 0.0112(16) -0.0073(15)
C42 0.013(2) 0.066(4) 0.026(2) -0.006(2) 0.0087(19) -0.007(2)
C43 0.039(3) 0.034(3) 0.053(3) -0.006(2) 0.036(3) -0.012(2)
C44 0.025(2) 0.046(3) 0.034(2) -0.014(2) 0.023(2) -0.014(2)
N2 0.0122(14) 0.0163(15) 0.0118(13) 0.0012(11) 0.0073(12) 0.0015(11)
O1 0.0223(14) 0.0275(15) 0.0239(14) -0.0110(12) 0.0183(13) -0.0141(12)
O2 0.0231(14) 0.0260(15) 0.0126(12) -0.0075(11) 0.0115(12) -0.0105(12)
Cl1 0.0117(8) 0.0149(8) 0.0131(7) -0.0017(7) 0.0054(7) -0.0006(7)
In1 0.01001(16) 0.01282(17) 0.01298(17) 0.000 0.00750(14) 0.000
In2 0.01182(17) 0.01271(17) 0.00882(15) 0.000 0.00609(14) 0.000
O4 0.007(3) 0.015(2) 0.012(2) 0.004(2) 0.003(2) 0.002(2)
C45 0.033(6) 0.025(6) 0.046(6) 0.002(5) 0.008(5) 0.006(5)
C1A 0.026(6) 0.057(9) 0.081(10) 0.012(7) 0.005(7) -0.023(6)
N1A 0.027(5) 0.040(6) 0.067(7) 0.002(5) 0.016(5) 0.001(4)
C1D 0.063(6) 0.055(6) 0.063(6) 0.009(5) 0.039(5) 0.017(5)
C1E 0.081(14) 0.052(11) 0.102(13) 0.014(9) 0.031(11) 0.025(10)
N1E 0.095(8) 0.087(8) 0.089(8) 0.017(6) 0.050(6) 0.029(6)
N8 0.065(5) 0.132(7) 0.173(8) 0.101(7) 0.064(5) 0.019(5)
C47 0.066(4) 0.042(3) 0.069(4) 0.013(3) 0.047(4) 0.017(3)
C48 0.047(3) 0.051(4) 0.072(4) 0.019(3) 0.034(3) -0.004(3)

loop_
_atom_type_symbol
_atom_type_description
_atom_type_scat_dispersion_real
_atom_type_scat_dispersion_imag
_atom_type_scat_source
C C 0.0033 0.0016 'International Tables Vol C Tables 4.2.6.8 and 6.1.1.4'
H H 0.0000 0.0000 'International Tables Vol C Tables 4.2.6.8 and 6.1.1.4'
N N 0.0061 0.0033 'International Tables Vol C Tables 4.2.6.8 and 6.1.1.4'
O O 0.0106 0.0060 'International Tables Vol C Tables 4.2.6.8 and 6.1.1.4'
Cl Cl 0.1484 0.1585 'International Tables Vol C Tables 4.2.6.8 and 6.1.1.4'
In In -0.7276 1.3100 'International Tables Vol C Tables 4.2.6.8 and 6.1.1.4'

loop_
_geom_angle_atom_site_label_1
_geom_angle_atom_site_label_2
_geom_angle_atom_site_label_3
_geom_angle
_geom_angle_site_symmetry_1
_geom_angle_site_symmetry_3
N2 C1 C24 129.5(3) . .
N2 C1 H1 115.2 . .
C24 C1 H1 115.2 . .
N1 C2 C35 129.1(3) . .
N1 C2 H2 115.5 . .
C35 C2 H2 115.5 . .
C4 C3 C12 122.0(3) . .
C4 C3 N2 121.4(3) . .
C12 C3 N2 116.5(3) . .
C3 C4 C5 117.6(3) . .
C3 C4 C13 120.0(3) . .
C5 C4 C13 122.4(3) . .
C10 C5 C6 118.2(3) . .
C10 C5 C4 120.4(3) . .
C6 C5 C4 121.4(3) . .
C7 C6 C5 121.0(4) . .
C7 C6 H6 119.5 . .
C5 C6 H6 119.5 . .
C6 C7 C8 120.5(4) . .
C6 C7 H7 119.7 . .
C8 C7 H7 119.7 . .
C9 C8 C7 119.9(4) . .
C9 C8 H8 120.1 . .
C7 C8 H8 120.1 . .
C8 C9 C10 121.4(4) . .
C8 C9 H9 119.3 . .
C10 C9 H9 119.3 . .
C2 N1 C22 114.9(3) . .
C2 N1 In1 122.9(2) . .
C22 N1 In1 122.2(2) . .
C12 C11 C10 120.3(4) . .
C12 C11 H11 119.8 . .
C10 C11 H11 119.8 . .
C11 C12 C3 120.5(4) . .
C11 C12 H12 119.7 . .
C3 C12 H12 119.7 . .
C22 C13 C14 118.1(3) . .
C22 C13 C4 121.1(3) . .
C14 C13 C4 120.6(3) . .
C15 C14 C19 118.4(3) . .
C15 C14 C13 121.8(3) . .
C19 C14 C13 119.8(3) . .
C16 C15 C14 121.1(4) . .
C16 C15 H15 119.4 . .
C14 C15 H15 119.4 . .
C15 C16 C17 120.4(4) . .
C15 C16 H16 119.8 . .
C17 C16 H16 119.8 . .
C18 C17 C16 120.1(4) . .
C18 C17 H17 120.0 . .
C16 C17 H17 120.0 . .
C17 C18 C19 120.7(4) . .
C17 C18 H18 119.6 . .
C19 C18 H18 119.6 . .
C20 C19 C14 119.2(3) . .
C20 C19 C18 121.7(4) . .
C14 C19 C18 119.2(4) . .
C21 C20 C19 120.6(4) . .
C21 C20 H20 119.7 . .
C19 C20 H20 119.7 . .
C20 C21 C22 119.9(4) . .
C20 C21 H21 120.1 . .
C22 C21 H21 120.1 . .
C13 C22 C21 122.0(3) . .
C13 C22 N1 122.5(3) . .
C21 C22 N1 115.5(3) . .
O2 C23 C24 124.2(3) . .
O2 C23 C28 118.4(3) . .
C24 C23 C28 117.3(3) . .
C23 C24 C25 120.0(3) . .
C23 C24 C1 125.0(3) . .
C25 C24 C1 115.0(3) . .
C26 C25 C24 122.7(3) . .
C26 C25 H25 118.6 . .
C24 C25 H25 118.6 . .
C25 C26 C27 116.5(3) . .
C25 C26 C30 124.4(3) . .
C27 C26 C30 119.1(3) . .
C28 C27 C26 123.4(4) . .
C28 C27 H27 118.3 . .
C26 C27 H27 118.3 . .
C27 C28 C23 120.0(3) . .
C27 C28 C29 120.5(4) . .
C23 C28 C29 119.5(3) . .
C28 C29 H29A 109.5 . .
C28 C29 H29B 109.5 . .
H29A C29 H29B 109.5 . .
C28 C29 H29C 109.5 . .
H29A C29 H29C 109.5 . .
H29B C29 H29C 109.5 . .
C32 C30 C26 110.1(3) . .
C32 C30 C31 108.1(4) . .
C26 C30 C31 111.7(3) . .
C32 C30 C33 109.1(4) . .
C26 C30 C33 108.7(4) . .
C31 C30 C33 109.2(3) . .
C30 C31 H31A 109.5 . .
C30 C31 H31B 109.5 . .
H31A C31 H31B 109.5 . .
C30 C31 H31C 109.5 . .
H31A C31 H31C 109.5 . .
H31B C31 H31C 109.5 . .
C30 C32 H32A 109.5 . .
C30 C32 H32B 109.5 . .
H32A C32 H32B 109.5 . .
C30 C32 H32C 109.5 . .
H32A C32 H32C 109.5 . .
H32B C32 H32C 109.5 . .
C30 C33 H33A 109.5 . .
C30 C33 H33B 109.5 . .
H33A C33 H33B 109.5 . .
C30 C33 H33C 109.5 . .
H33A C33 H33C 109.5 . .
H33B C33 H33C 109.5 . .
C9 C10 C11 122.0(4) . .
C9 C10 C5 119.1(4) . .
C11 C10 C5 119.0(3) . .
O1 C34 C35 124.0(3) . .
O1 C34 C39 118.4(3) . .
C35 C34 C39 117.5(3) . .
C34 C35 C36 119.9(3) . .
C34 C35 C2 125.8(3) . .
C36 C35 C2 114.3(3) . .
C37 C36 C35 122.8(3) . .
C37 C36 H36 118.6 . .
C35 C36 H36 118.6 . .
C36 C37 C38 116.0(3) . .
C36 C37 C41 122.9(3) . .
C38 C37 C41 121.0(3) . .
C39 C38 C37 123.9(4) . .
C39 C38 H38 118.0 . .
C37 C38 H38 118.0 . .
C38 C39 C34 119.9(3) . .
C38 C39 C40 121.5(3) . .
C34 C39 C40 118.7(3) . .
C39 C40 H40A 109.5 . .
C39 C40 H40B 109.5 . .
H40A C40 H40B 109.5 . .
C39 C40 H40C 109.5 . .
H40A C40 H40C 109.5 . .
H40B C40 H40C 109.5 . .
C44 C41 C37 112.1(3) . .
C44 C41 C42 108.1(4) . .
C37 C41 C42 110.7(3) . .
C44 C41 C43 108.6(4) . .
C37 C41 C43 109.1(3) . .
C42 C41 C43 108.3(4) . .
C41 C42 H42A 109.5 . .
C41 C42 H42B 109.5 . .
H42A C42 H42B 109.5 . .
C41 C42 H42C 109.5 . .
H42A C42 H42C 109.5 . .
H42B C42 H42C 109.5 . .
C41 C43 H43A 109.5 . .
C41 C43 H43B 109.5 . .
H43A C43 H43B 109.5 . .
C41 C43 H43C 109.5 . .
H43A C43 H43C 109.5 . .
H43B C43 H43C 109.5 . .
C41 C44 H44A 109.5 . .
C41 C44 H44B 109.5 . .
H44A C44 H44B 109.5 . .
C41 C44 H44C 109.5 . .
H44A C44 H44C 109.5 . .
H44B C44 H44C 109.5 . .
C1 N2 C3 114.6(3) . .
C1 N2 In2 122.7(3) . .
C3 N2 In2 122.7(2) . .
C34 O1 In1 130.8(2) . .
C23 O2 In2 129.5(2) . .
O4 Cl1 In1 45.1(4) 2_655 .
O4 Cl1 In2 42.1(4) 2_655 .
In1 Cl1 In2 87.09(6) . .
O1 In1 O1 97.26(18) . 2_655
O1 In1 O4 162.86(17) . .
O1 In1 O4 99.86(17) 2_655 .
O1 In1 O4 99.86(17) . 2_655
O1 In1 O4 162.86(17) 2_655 2_655
O4 In1 O4 63.0(3) . 2_655
O1 In1 N1 89.52(10) . 2_655
O1 In1 N1 86.59(11) 2_655 2_655
O4 In1 N1 92.16(15) . 2_655
O4 In1 N1 92.85(15) 2_655 2_655
O1 In1 N1 86.59(11) . .
O1 In1 N1 89.52(10) 2_655 .
O4 In1 N1 92.85(15) . .
O4 In1 N1 92.16(15) 2_655 .
N1 In1 N1 174.12(16) 2_655 .
O1 In1 Cl1 178.02(10) . 2_655
O1 In1 Cl1 84.67(10) 2_655 2_655
O4 In1 Cl1 15.24(14) . 2_655
O4 In1 Cl1 78.21(17) 2_655 2_655
N1 In1 Cl1 90.16(9) 2_655 2_655
N1 In1 Cl1 93.87(9) . 2_655
O1 In1 Cl1 84.67(10) . .
O1 In1 Cl1 178.02(10) 2_655 .
O4 In1 Cl1 78.21(16) . .
O4 In1 Cl1 15.24(14) 2_655 .
N1 In1 Cl1 93.87(9) 2_655 .
N1 In1 Cl1 90.16(9) . .
Cl1 In1 Cl1 93.41(9) 2_655 .
O2 In2 O2 102.67(17) . 2_655
O2 In2 O4 160.40(17) . 2_655
O2 In2 O4 96.93(17) 2_655 2_655
O2 In2 O4 96.93(17) . .
O2 In2 O4 160.40(18) 2_655 .
O4 In2 O4 63.5(3) 2_655 .
O2 In2 N2 85.95(11) . .
O2 In2 N2 89.64(10) 2_655 .
O4 In2 N2 94.20(16) 2_655 .
O4 In2 N2 91.80(15) . .
O2 In2 N2 89.64(10) . 2_655
O2 In2 N2 85.95(11) 2_655 2_655
O4 In2 N2 91.80(15) 2_655 2_655
O4 In2 N2 94.20(15) . 2_655
N2 In2 N2 172.95(16) . 2_655
O2 In2 Cl1 174.66(9) . .
O2 In2 Cl1 82.48(9) 2_655 .
O4 In2 Cl1 14.52(15) 2_655 .
O4 In2 Cl1 77.93(17) . .
N2 In2 Cl1 92.73(9) . .
N2 In2 Cl1 92.15(9) 2_655 .
O2 In2 Cl1 82.48(9) . 2_655
O2 In2 Cl1 174.66(9) 2_655 2_655
O4 In2 Cl1 77.93(17) 2_655 2_655
O4 In2 Cl1 14.52(15) . 2_655
N2 In2 Cl1 92.15(9) . 2_655
N2 In2 Cl1 92.73(9) 2_655 2_655
Cl1 In2 Cl1 92.41(9) . 2_655
Cl1 O4 In2 123.3(5) 2_655 .
Cl1 O4 In1 119.7(5) 2_655 .
In2 O4 In1 116.8(3) . .
N1A C45 C1A 176(2) . .
N1E C1D C1E 179(2) . .
C1D C1E H1EA 109.5 . .
C1D C1E H1EB 109.5 . .
H1EA C1E H1EB 109.5 . .
C1D C1E H1EC 109.5 . .
H1EA C1E H1EC 109.5 . .
H1EB C1E H1EC 109.5 . .
C1D N1E N1E 149(2) . 7_656
C48 C47 H47A 109.5 . .
C48 C47 H47B 109.5 . .
H47A C47 H47B 109.5 . .
C48 C47 H47C 109.5 . .
H47A C47 H47C 109.5 . .
H47B C47 H47C 109.5 . .
N8 C48 C47 178.4(8) . .

loop_
_geom_bond_atom_site_label_1
_geom_bond_atom_site_label_2
_geom_bond_distance
_geom_bond_site_symmetry_2
C1 N2 1.299(5) .
C1 C24 1.435(5) .
C1 H1 0.9300 .
C2 N1 1.297(5) .
C2 C35 1.442(5) .
C2 H2 0.9300 .
C3 C4 1.384(5) .
C3 C12 1.411(5) .
C3 N2 1.445(5) .
C4 C5 1.435(5) .
C4 C13 1.508(5) .
C5 C10 1.427(5) .
C5 C6 1.428(5) .
C6 C7 1.374(5) .
C6 H6 0.9300 .
C7 C8 1.411(6) .
C7 H7 0.9300 .
C8 C9 1.370(6) .
C8 H8 0.9300 .
C9 C10 1.419(5) .
C9 H9 0.9300 .
N1 C22 1.442(5) .
N1 In1 2.234(3) .
C11 C12 1.366(5) .
C11 C10 1.419(6) .
C11 H11 0.9300 .
C12 H12 0.9300 .
C13 C22 1.376(5) .
C13 C14 1.436(5) .
C14 C15 1.419(5) .
C14 C19 1.420(5) .
C15 C16 1.370(5) .
C15 H15 0.9300 .
C16 C17 1.406(6) .
C16 H16 0.9300 .
C17 C18 1.373(6) .
C17 H17 0.9300 .
C18 C19 1.420(5) .
C18 H18 0.9300 .
C19 C20 1.417(6) .
C20 C21 1.368(5) .
C20 H20 0.9300 .
C21 C22 1.413(5) .
C21 H21 0.9300 .
C23 O2 1.317(4) .
C23 C24 1.416(5) .
C23 C28 1.431(5) .
C24 C25 1.419(5) .
C25 C26 1.378(5) .
C25 H25 0.9300 .
C26 C27 1.408(5) .
C26 C30 1.531(5) .
C27 C28 1.382(5) .
C27 H27 0.9300 .
C28 C29 1.504(5) .
C29 H29A 0.9600 .
C29 H29B 0.9600 .
C29 H29C 0.9600 .
C30 C32 1.530(6) .
C30 C31 1.544(6) .
C30 C33 1.555(6) .
C31 H31A 0.9600 .
C31 H31B 0.9600 .
C31 H31C 0.9600 .
C32 H32A 0.9600 .
C32 H32B 0.9600 .
C32 H32C 0.9600 .
C33 H33A 0.9600 .
C33 H33B 0.9600 .
C33 H33C 0.9600 .
C34 O1 1.315(4) .
C34 C35 1.413(5) .
C34 C39 1.431(5) .
C35 C36 1.425(5) .
C36 C37 1.380(5) .
C36 H36 0.9300 .
C37 C38 1.408(5) .
C37 C41 1.535(5) .
C38 C39 1.378(5) .
C38 H38 0.9300 .
C39 C40 1.506(5) .
C40 H40A 0.9600 .
C40 H40B 0.9600 .
C40 H40C 0.9600 .
C41 C44 1.532(6) .
C41 C42 1.536(6) .
C41 C43 1.537(7) .
C42 H42A 0.9600 .
C42 H42B 0.9600 .
C42 H42C 0.9600 .
C43 H43A 0.9600 .
C43 H43B 0.9600 .
C43 H43C 0.9600 .
C44 H44A 0.9600 .
C44 H44B 0.9600 .
C44 H44C 0.9600 .
N2 In2 2.249(3) .
O1 In1 2.094(3) .
O2 In2 2.105(3) .
Cl1 O4 0.787(5) 2_655
Cl1 In1 2.601(2) .
Cl1 In2 2.6224(19) .
In1 O1 2.094(3) 2_655
In1 O4 2.120(5) .
In1 O4 2.120(5) 2_655
In1 N1 2.234(3) 2_655
In1 Cl1 2.601(2) 2_655
In2 O2 2.105(3) 2_655
In2 O4 2.106(5) 2_655
In2 O4 2.106(5) .
In2 N2 2.249(3) 2_655
In2 Cl1 2.6224(19) 2_655
O4 Cl1 0.787(5) 2_655
C45 N1A 1.217(19) .
C45 C1A 1.46(2) .
C1A H1AA 0.9600 .
C1A H1AB 0.9600 .
C1A H1AC 0.9600 .
C1D N1E 1.125(17) .
C1D C1E 1.39(2) .
C1E H1EA 0.9600 .
C1E H1EB 0.9600 .
C1E H1EC 0.9600 .
N1E N1E 1.23(3) 7_656
N8 C48 1.140(9) .
C47 C48 1.412(9) .
C47 H47A 0.9600 .
C47 H47B 0.9600 .
C47 H47C 0.9600 .

loop_
_geom_torsion_atom_site_label_1
_geom_torsion_atom_site_label_2
_geom_torsion_atom_site_label_3
_geom_torsion_atom_site_label_4
_geom_torsion
_geom_torsion_site_symmetry_1
_geom_torsion_site_symmetry_4
C12 C3 C4 C5 4.4(5) . .
N2 C3 C4 C5 -174.1(3) . .
C12 C3 C4 C13 -175.1(3) . .
N2 C3 C4 C13 6.4(5) . .
C3 C4 C5 C10 -3.9(5) . .
C13 C4 C5 C10 175.6(3) . .
C3 C4 C5 C6 174.5(3) . .
C13 C4 C5 C6 -6.0(5) . .
C10 C5 C6 C7 -1.0(5) . .
C4 C5 C6 C7 -179.4(4) . .
C5 C6 C7 C8 -0.1(6) . .
C6 C7 C8 C9 0.6(6) . .
C7 C8 C9 C10 0.0(6) . .
C35 C2 N1 C22 176.7(4) . .
C35 C2 N1 In1 -2.5(5) . .
C10 C11 C12 C3 -0.3(6) . .
C4 C3 C12 C11 -2.3(6) . .
N2 C3 C12 C11 176.2(3) . .
C3 C4 C13 C22 80.7(5) . .
C5 C4 C13 C22 -98.8(4) . .
C3 C4 C13 C14 -94.3(4) . .
C5 C4 C13 C14 86.2(4) . .
C22 C13 C14 C15 172.6(3) . .
C4 C13 C14 C15 -12.2(5) . .
C22 C13 C14 C19 -7.0(5) . .
C4 C13 C14 C19 168.2(3) . .
C19 C14 C15 C16 -1.2(6) . .
C13 C14 C15 C16 179.2(4) . .
C14 C15 C16 C17 -0.3(6) . .
C15 C16 C17 C18 0.4(7) . .
C16 C17 C18 C19 1.0(6) . .
C15 C14 C19 C20 -177.1(4) . .
C13 C14 C19 C20 2.5(5) . .
C15 C14 C19 C18 2.6(5) . .
C13 C14 C19 C18 -177.8(3) . .
C17 C18 C19 C20 177.1(4) . .
C17 C18 C19 C14 -2.6(6) . .
C14 C19 C20 C21 2.2(6) . .
C18 C19 C20 C21 -177.5(4) . .
C19 C20 C21 C22 -2.2(6) . .
C14 C13 C22 C21 7.1(5) . .
C4 C13 C22 C21 -168.1(3) . .
C14 C13 C22 N1 -171.7(3) . .
C4 C13 C22 N1 13.1(5) . .
C20 C21 C22 C13 -2.6(6) . .
C20 C21 C22 N1 176.3(3) . .
C2 N1 C22 C13 61.3(5) . .
In1 N1 C22 C13 -119.5(3) . .
C2 N1 C22 C21 -117.6(4) . .
In1 N1 C22 C21 61.6(4) . .
O2 C23 C24 C25 176.3(4) . .
C28 C23 C24 C25 -2.6(5) . .
O2 C23 C24 C1 -4.5(6) . .
C28 C23 C24 C1 176.6(4) . .
N2 C1 C24 C23 -8.7(7) . .
N2 C1 C24 C25 170.5(4) . .
C23 C24 C25 C26 1.2(6) . .
C1 C24 C25 C26 -178.0(4) . .
C24 C25 C26 C27 0.5(6) . .
C24 C25 C26 C30 -178.3(4) . .
C25 C26 C27 C28 -0.8(6) . .
C30 C26 C27 C28 178.1(4) . .
C26 C27 C28 C23 -0.6(6) . .
C26 C27 C28 C29 178.2(4) . .
O2 C23 C28 C27 -176.7(4) . .
C24 C23 C28 C27 2.3(6) . .
O2 C23 C28 C29 4.5(6) . .
C24 C23 C28 C29 -176.5(4) . .
C25 C26 C30 C32 -118.4(5) . .
C27 C26 C30 C32 62.9(5) . .
C25 C26 C30 C31 1.8(6) . .
C27 C26 C30 C31 -177.0(4) . .
C25 C26 C30 C33 122.2(4) . .
C27 C26 C30 C33 -56.6(5) . .
C8 C9 C10 C11 177.5(4) . .
C8 C9 C10 C5 -1.2(6) . .
C12 C11 C10 C9 -177.9(4) . .
C12 C11 C10 C5 0.7(6) . .
C6 C5 C10 C9 1.6(5) . .
C4 C5 C10 C9 -179.9(3) . .
C6 C5 C10 C11 -177.0(3) . .
C4 C5 C10 C11 1.4(5) . .
O1 C34 C35 C36 178.9(4) . .
C39 C34 C35 C36 0.5(5) . .
O1 C34 C35 C2 1.3(6) . .
C39 C34 C35 C2 -177.1(4) . .
N1 C2 C35 C34 -3.7(6) . .
N1 C2 C35 C36 178.5(4) . .
C34 C35 C36 C37 -1.2(6) . .
C2 C35 C36 C37 176.7(4) . .
C35 C36 C37 C38 1.1(6) . .
C35 C36 C37 C41 -176.3(4) . .
C36 C37 C38 C39 -0.4(6) . .
C41 C37 C38 C39 177.1(4) . .
C37 C38 C39 C34 -0.2(6) . .
C37 C38 C39 C40 179.2(4) . .
O1 C34 C39 C38 -178.3(4) . .
C35 C34 C39 C38 0.2(6) . .
O1 C34 C39 C40 2.2(6) . .
C35 C34 C39 C40 -179.3(4) . .
C36 C37 C41 C44 -12.0(6) . .
C38 C37 C41 C44 170.6(4) . .
C36 C37 C41 C42 -132.8(4) . .
C38 C37 C41 C42 49.9(5) . .
C36 C37 C41 C43 108.2(4) . .
C38 C37 C41 C43 -69.1(5) . .
C24 C1 N2 C3 -178.4(4) . .
C24 C1 N2 In2 4.2(6) . .
C4 C3 N2 C1 66.2(4) . .
C12 C3 N2 C1 -112.4(4) . .
C4 C3 N2 In2 -116.3(3) . .
C12 C3 N2 In2 65.1(4) . .
C35 C34 O1 In1 7.8(6) . .
C39 C34 O1 In1 -173.8(3) . .
C24 C23 O2 In2 20.9(6) . .
C28 C23 O2 In2 -160.2(3) . .
C34 O1 In1 O1 -99.1(4) . 2_655
C34 O1 In1 O4 78.6(6) . .
C34 O1 In1 O4 81.6(4) . 2_655
C34 O1 In1 N1 174.4(3) . 2_655
C34 O1 In1 N1 -10.0(3) . .
C34 O1 In1 Cl1 94(2) . 2_655
C34 O1 In1 Cl1 80.5(3) . .
C2 N1 In1 O1 7.0(3) . .
C22 N1 In1 O1 -172.1(3) . .
C2 N1 In1 O1 104.3(3) . 2_655
C22 N1 In1 O1 -74.8(3) . 2_655
C2 N1 In1 O4 -155.8(3) . .
C22 N1 In1 O4 25.0(3) . .
C2 N1 In1 O4 -92.7(3) . 2_655
C22 N1 In1 O4 88.1(3) . 2_655
C2 N1 In1 N1 55.7(3) . 2_655
C22 N1 In1 N1 -123.4(3) . 2_655
C2 N1 In1 Cl1 -171.1(3) . 2_655
C22 N1 In1 Cl1 9.8(3) . 2_655
C2 N1 In1 Cl1 -77.6(3) . .
C22 N1 In1 Cl1 103.2(3) . .
O4 Cl1 In1 O1 175.8(5) 2_655 .
In2 Cl1 In1 O1 179.55(8) . .
O4 Cl1 In1 O1 -17(3) 2_655 2_655
In2 Cl1 In1 O1 -13(2) . 2_655
O4 Cl1 In1 O4 -4.8(7) 2_655 .
In2 Cl1 In1 O4 -1.00(14) . .
In2 Cl1 In1 O4 3.7(5) . 2_655
O4 Cl1 In1 N1 86.6(5) 2_655 2_655
In2 Cl1 In1 N1 90.39(8) . 2_655
O4 Cl1 In1 N1 -97.6(5) 2_655 .
In2 Cl1 In1 N1 -93.89(9) . .
O4 Cl1 In1 Cl1 -3.7(5) 2_655 2_655
In2 Cl1 In1 Cl1 0.0 . 2_655
C23 O2 In2 O2 -107.5(3) . 2_655
C23 O2 In2 O4 72.3(6) . 2_655
C23 O2 In2 O4 72.5(4) . .
C23 O2 In2 N2 -18.8(3) . .
C23 O2 In2 N2 166.7(3) . 2_655
C23 O2 In2 Cl1 57.0(11) . .
C23 O2 In2 Cl1 73.9(3) . 2_655
C1 N2 In2 O2 6.4(3) . .
C3 N2 In2 O2 -170.8(3) . .
C1 N2 In2 O2 109.2(3) . 2_655
C3 N2 In2 O2 -68.1(3) . 2_655
C1 N2 In2 O4 -153.9(3) . 2_655
C3 N2 In2 O4 28.8(3) . 2_655
C1 N2 In2 O4 -90.4(3) . .
C3 N2 In2 O4 92.4(3) . .
C1 N2 In2 N2 57.9(3) . 2_655
C3 N2 In2 N2 -119.4(3) . 2_655
C1 N2 In2 Cl1 -168.4(3) . .
C3 N2 In2 Cl1 14.4(3) . .
C1 N2 In2 Cl1 -75.9(3) . 2_655
C3 N2 In2 Cl1 106.9(3) . 2_655
O4 Cl1 In2 O2 20.7(11) 2_655 .
In1 Cl1 In2 O2 16.7(9) . .
O4 Cl1 In2 O2 -174.5(6) 2_655 2_655
In1 Cl1 In2 O2 -178.45(8) . 2_655
In1 Cl1 In2 O4 -4.0(6) . 2_655
O4 Cl1 In2 O4 5.0(7) 2_655 .
In1 Cl1 In2 O4 1.01(14) . .
O4 Cl1 In2 N2 96.2(6) 2_655 .
In1 Cl1 In2 N2 92.27(8) . .
O4 Cl1 In2 N2 -88.9(6) 2_655 2_655
In1 Cl1 In2 N2 -92.82(9) . 2_655
O4 Cl1 In2 Cl1 4.0(6) 2_655 2_655
In1 Cl1 In2 Cl1 0.0 . 2_655
O2 In2 O4 Cl1 5.5(6) . 2_655
O2 In2 O4 Cl1 -174.4(3) 2_655 2_655
O4 In2 O4 Cl1 -174.6(8) 2_655 2_655
N2 In2 O4 Cl1 91.6(6) . 2_655
N2 In2 O4 Cl1 -84.7(6) 2_655 2_655
Cl1 In2 O4 Cl1 -176.0(6) . 2_655
O2 In2 O4 In1 -179.9(2) . .
O2 In2 O4 In1 0.2(6) 2_655 .
O4 In2 O4 In1 0.0 2_655 .
N2 In2 O4 In1 -93.8(2) . .
N2 In2 O4 In1 89.9(2) 2_655 .
Cl1 In2 O4 In1 -1.39(19) . .
Cl1 In2 O4 In1 174.6(8) 2_655 .
O1 In1 O4 Cl1 178.1(3) . 2_655
O1 In1 O4 Cl1 -4.2(5) 2_655 2_655
O4 In1 O4 Cl1 174.8(7) 2_655 2_655
N1 In1 O4 Cl1 82.7(5) 2_655 2_655
N1 In1 O4 Cl1 -94.2(5) . 2_655
Cl1 In1 O4 Cl1 176.2(5) . 2_655
O1 In1 O4 In2 3.3(7) . .
O1 In1 O4 In2 -179.0(2) 2_655 .
O4 In1 O4 In2 0.0 2_655 .
N1 In1 O4 In2 -92.1(2) 2_655 .
N1 In1 O4 In2 91.0(2) . .
Cl1 In1 O4 In2 -174.8(7) 2_655 .
Cl1 In1 O4 In2 1.40(19) . .
C1E C1D N1E N1E -11(100) . 7_656
